data_2209519
loop_
_publ_author_name
'Wang, Juan'
'Zeng, Tao'
'Li, Mei-Ling'
'Duan, Er-Hong'
'Li, Jiang-Sheng'

_publ_section_title
;
 1,4-Bis(chloroacetyl)piperazine
;
_journal_coeditor_code HB2082
_journal_issue 7
_journal_name_full 'Acta Crystallographica Section E'
_journal_page_first o2912
_journal_page_last o2913
_journal_paper_doi 10.1107/S1600536806022616
_journal_volume 62
_journal_year 2006
_chemical_formula_iupac 'C8 H12 Cl2 N2 O2'
_chemical_formula_moiety 'C8 H12 Cl2 N2 O2'
_chemical_formula_sum 'C8 H12 Cl2 N2 O2'
_chemical_formula_weight 239.10
_chemical_name_systematic
;
1,4-Bis(chloroacetyl)piperazine
;
_space_group_IT_number 2
_symmetry_cell_setting triclinic
_symmetry_space_group_name_Hall '-P 1'
_symmetry_space_group_name_H-M 'P -1'
_atom_sites_solution_hydrogens geom
_atom_sites_solution_primary direct
_atom_sites_solution_secondary difmap
_cell_angle_alpha 69.501(16)
_cell_angle_beta 89.001(16)
_cell_angle_gamma 80.591(15)
_cell_formula_units_Z 2
_cell_length_a 6.585(6)
_cell_length_b 9.339(9)
_cell_length_c 9.567(9)
_cell_measurement_reflns_used 1341
_cell_measurement_temperature 294(2)
_cell_measurement_theta_max 28.34
_cell_measurement_theta_min 2.64
_cell_volume 543.2(9)
_computing_cell_refinement 'SAINT (Bruker, 1997)'
_computing_data_collection 'SMART (Bruker, 1997)'
_computing_data_reduction SAINT
_computing_molecular_graphics 'SHELXTL (Bruker, 1997)'
_computing_publication_material SHELXTL
_computing_structure_refinement 'SHELXL97 (Sheldrick, 1997)'
_computing_structure_solution 'SHELXS97 (Sheldrick, 1997)'
_diffrn_ambient_temperature 294(2)
_diffrn_measured_fraction_theta_full 0.993
_diffrn_measured_fraction_theta_max 0.993
_diffrn_measurement_device_type 'Bruker SMART CCD'
_diffrn_measurement_method \w
_diffrn_radiation_monochromator graphite
_diffrn_radiation_source 'fine-focus sealed tube'
_diffrn_radiation_type MoK\a
_diffrn_radiation_wavelength 0.71073
_diffrn_reflns_av_R_equivalents 0.0204
_diffrn_reflns_av_sigmaI/netI 0.0403
_diffrn_reflns_limit_h_max 7
_diffrn_reflns_limit_h_min -7
_diffrn_reflns_limit_k_max 11
_diffrn_reflns_limit_k_min -11
_diffrn_reflns_limit_l_max 11
_diffrn_reflns_limit_l_min -9
_diffrn_reflns_number 2747
_diffrn_reflns_theta_full 25.01
_diffrn_reflns_theta_max 25.01
_diffrn_reflns_theta_min 2.27
_diffrn_standards_decay_% 0
_diffrn_standards_interval_count 0
_diffrn_standards_interval_time 0
_diffrn_standards_number 0
_exptl_absorpt_coefficient_mu 0.574
_exptl_absorpt_correction_T_max 0.904
_exptl_absorpt_correction_T_min 0.865
_exptl_absorpt_correction_type multi-scan
_exptl_absorpt_process_details '(SADABS; Sheldrick, 1996)'
_exptl_crystal_colour colourless
_exptl_crystal_density_diffrn 1.462
_exptl_crystal_density_method 'not measured'
_exptl_crystal_description block
_exptl_crystal_F_000 248
_exptl_crystal_size_max 0.26
_exptl_crystal_size_mid 0.20
_exptl_crystal_size_min 0.18
_refine_diff_density_max 0.224
_refine_diff_density_min -0.285
_refine_ls_extinction_method none
_refine_ls_goodness_of_fit_ref 1.056
_refine_ls_hydrogen_treatment constr
_refine_ls_matrix_type full
_refine_ls_number_parameters 127
_refine_ls_number_reflns 1908
_refine_ls_number_restraints 0
_refine_ls_restrained_S_all 1.056
_refine_ls_R_factor_all 0.0560
_refine_ls_R_factor_gt 0.0405
_refine_ls_shift/su_max 0.001
_refine_ls_shift/su_mean 0.000
_refine_ls_structure_factor_coef Fsqd
_refine_ls_weighting_details 'calc w=1/[\s^2^(Fo^2^)+(0.0416P)^2^+0.2514P] where P=(Fo^2^+2Fc^2^)/3'
_refine_ls_weighting_scheme calc
_refine_ls_wR_factor_gt 0.0961
_refine_ls_wR_factor_ref 0.1072
_reflns_number_gt 1469
_reflns_number_total 1908
_reflns_threshold_expression I>2\s(I)
_cod_data_source_file hb2082.cif
_cod_data_source_block I
_cod_depositor_comments
;
The following automatic conversions were performed:
'_symmetry_cell_setting' value 'Triclinic' changed to 'triclinic'
according to '/home/saulius/struct/CIF-dictionaries/cif_core.dic'
dictionary named 'cif_core.dic' version 2.4.1 from 2010-06-29.

Automatic conversion script
Id: cif_fix_enum 1527 2010-12-29 10:47:43Z saulius 

The following automatic conversions were performed:

'_symmetry_cell_setting' value 'Triclinic' changed to 'triclinic'
according to /home/saulius/struct/CIF-dictionaries/cif_core.dic
dictionary named 'cif_core.dic' version 2.4.1 from 2010-06-29.

Automatic conversion script
Id: cif_fix_values 1715 2011-07-08 13:25:40Z adriana 
;
_cod_database_code 2209519
_cod_database_fobs_code 2209519

loop_
_symmetry_equiv_pos_as_xyz
'x, y, z'
'-x, -y, -z'

loop_
_atom_site_type_symbol
_atom_site_label
_atom_site_fract_x
_atom_site_fract_y
_atom_site_fract_z
_atom_site_U_iso_or_equiv
_atom_site_adp_type
_atom_site_calc_flag
_atom_site_refinement_flags
_atom_site_occupancy
Cl Cl1 0.97575(10) 0.07259(9) 0.79684(8) 0.0608(3) Uani d . 1
Cl Cl2 0.77810(16) 0.41174(13) 0.45980(9) 0.0919(4) Uani d . 1
O O1 0.4360(3) 0.1570(2) 0.7880(2) 0.0519(5) Uani d . 1
O O2 1.0024(3) 0.3457(2) 0.1503(2) 0.0658(6) Uani d . 1
N N1 0.5567(3) 0.0529(2) 0.6141(2) 0.0374(5) Uani d . 1
N N2 0.6571(3) 0.4376(2) 0.1146(2) 0.0448(5) Uani d . 1
C C1 0.7533(3) -0.0195(3) 0.8544(3) 0.0399(6) Uani d . 1
H H1A 0.7823 -0.1248 0.8547 0.048 Uiso calc R 1
H H1B 0.7215 -0.0238 0.9551 0.048 Uiso calc R 1
C C2 0.5696(3) 0.0708(3) 0.7484(3) 0.0350(5) Uani d . 1
C C3 0.7141(3) -0.0378(3) 0.5528(3) 0.0394(6) Uani d . 1
H H3A 0.8185 -0.0997 0.6301 0.047 Uiso calc R 1
H H3B 0.7806 0.0320 0.4722 0.047 Uiso calc R 1
C C4 0.3851(3) 0.1437(3) 0.5053(3) 0.0412(6) Uani d . 1
H H4A 0.4367 0.2216 0.4224 0.049 Uiso calc R 1
H H4B 0.2828 0.1965 0.5527 0.049 Uiso calc R 1
C C5 0.8687(4) 0.5127(3) 0.2804(3) 0.0479(6) Uani d . 1
H H5A 0.7893 0.6164 0.2396 0.058 Uiso calc R 1
H H5B 1.0120 0.5216 0.2903 0.058 Uiso calc R 1
C C6 0.8471(4) 0.4247(3) 0.1757(3) 0.0438(6) Uani d . 1
C C7 0.6291(4) 0.3553(3) 0.0115(3) 0.0510(7) Uani d . 1
H H7A 0.5402 0.2793 0.0550 0.061 Uiso calc R 1
H H7B 0.7614 0.3011 -0.0040 0.061 Uiso calc R 1
C C8 0.4659(4) 0.5300(3) 0.1372(3) 0.0460(6) Uani d . 1
H H8A 0.4945 0.5858 0.2012 0.055 Uiso calc R 1
H H8B 0.3694 0.4620 0.1863 0.055 Uiso calc R 1

loop_
_atom_site_aniso_label
_atom_site_aniso_U_11
_atom_site_aniso_U_22
_atom_site_aniso_U_33
_atom_site_aniso_U_12
_atom_site_aniso_U_13
_atom_site_aniso_U_23
Cl1 0.0472(4) 0.0891(6) 0.0497(4) -0.0281(4) -0.0094(3) -0.0209(4)
Cl2 0.1171(8) 0.1225(8) 0.0511(5) -0.0629(6) -0.0039(5) -0.0295(5)
O1 0.0489(10) 0.0627(12) 0.0520(11) 0.0077(9) -0.0063(8) -0.0370(10)
O2 0.0446(11) 0.0656(13) 0.0916(16) 0.0171(10) -0.0226(10) -0.0436(12)
N1 0.0290(10) 0.0475(12) 0.0407(11) 0.0036(8) -0.0082(8) -0.0256(9)
N2 0.0368(11) 0.0490(12) 0.0536(13) 0.0039(9) -0.0117(9) -0.0288(10)
C1 0.0368(13) 0.0517(15) 0.0351(13) -0.0091(11) -0.0035(10) -0.0193(11)
C2 0.0338(12) 0.0388(13) 0.0379(12) -0.0066(10) -0.0026(10) -0.0196(11)
C3 0.0269(11) 0.0570(15) 0.0399(13) 0.0019(10) -0.0057(10) -0.0275(12)
C4 0.0369(13) 0.0467(14) 0.0424(14) 0.0078(11) -0.0133(10) -0.0244(11)
C5 0.0405(14) 0.0480(15) 0.0574(16) -0.0036(11) -0.0131(12) -0.0222(13)
C6 0.0395(14) 0.0376(13) 0.0516(15) 0.0034(11) -0.0137(11) -0.0160(11)
C7 0.0458(15) 0.0491(15) 0.0669(18) 0.0051(12) -0.0154(13) -0.0360(14)
C8 0.0356(13) 0.0599(16) 0.0508(15) -0.0026(12) -0.0046(11) -0.0319(13)

loop_
_atom_type_symbol
_atom_type_description
_atom_type_scat_dispersion_real
_atom_type_scat_dispersion_imag
_atom_type_scat_source
C C 0.0033 0.0016 'International Tables Vol C Tables 4.2.6.8 and 6.1.1.4'
H H 0.0000 0.0000 'International Tables Vol C Tables 4.2.6.8 and 6.1.1.4'
N N 0.0061 0.0033 'International Tables Vol C Tables 4.2.6.8 and 6.1.1.4'
O O 0.0106 0.0060 'International Tables Vol C Tables 4.2.6.8 and 6.1.1.4'
Cl Cl 0.1484 0.1585 'International Tables Vol C Tables 4.2.6.8 and 6.1.1.4'

loop_
_geom_angle_atom_site_label_1
_geom_angle_atom_site_label_2
_geom_angle_atom_site_label_3
_geom_angle_site_symmetry_1
_geom_angle_site_symmetry_3
_geom_angle
_geom_angle_publ_flag
C2 N1 C3 . . 126.20(18) n
C2 N1 C4 . . 120.40(18) n
C3 N1 C4 . . 112.97(18) ?
C6 N2 C8 . . 126.8(2) ?
C6 N2 C7 . . 120.1(2) ?
C8 N2 C7 . . 113.10(19) ?
C2 C1 Cl1 . . 110.05(18) ?
C2 C1 H1A . . 109.6 ?
Cl1 C1 H1A . . 109.6 ?
C2 C1 H1B . . 109.6 ?
Cl1 C1 H1B . . 109.6 n
H1A C1 H1B . . 108.2 n
O1 C2 N1 . . 122.3(2) n
O1 C2 C1 . . 119.0(2) ?
N1 C2 C1 . . 118.8(2) ?
N1 C3 C4 . 2_656 110.11(19) n
N1 C3 H3A . . 109.6 ?
C4 C3 H3A 2_656 . 109.6 ?
N1 C3 H3B . . 109.6 ?
C4 C3 H3B 2_656 . 109.6 ?
H3A C3 H3B . . 108.2 ?
N1 C4 C3 . 2_656 110.5(2) ?
N1 C4 H4A . . 109.6 ?
C3 C4 H4A 2_656 . 109.6 ?
N1 C4 H4B . . 109.6 ?
C3 C4 H4B 2_656 . 109.6 ?
H4A C4 H4B . . 108.1 ?
C6 C5 Cl2 . . 109.60(19) ?
C6 C5 H5A . . 109.7 ?
Cl2 C5 H5A . . 109.7 ?
C6 C5 H5B . . 109.7 ?
Cl2 C5 H5B . . 109.7 ?
H5A C5 H5B . . 108.2 ?
O2 C6 N2 . . 123.3(2) ?
O2 C6 C5 . . 118.5(2) ?
N2 C6 C5 . . 118.2(2) ?
N2 C7 C8 . 2_665 110.1(2) ?
N2 C7 H7A . . 109.6 ?
C8 C7 H7A 2_665 . 109.6 ?
N2 C7 H7B . . 109.6 ?
C8 C7 H7B 2_665 . 109.6 ?
H7A C7 H7B . . 108.2 ?
N2 C8 C7 . 2_665 110.4(2) ?
N2 C8 H8A . . 109.6 ?
C7 C8 H8A 2_665 . 109.6 ?
N2 C8 H8B . . 109.6 ?
C7 C8 H8B 2_665 . 109.6 ?
H8A C8 H8B . . 108.1 ?

loop_
_geom_bond_atom_site_label_1
_geom_bond_atom_site_label_2
_geom_bond_site_symmetry_2
_geom_bond_distance
_geom_bond_publ_flag
Cl1 C1 . 1.800(3) n
Cl2 C5 . 1.790(3) ?
O1 C2 . 1.239(3) n
O2 C6 . 1.233(3) ?
C2 N1 . 1.359(3) y
N1 C3 . 1.475(3) ?
N1 C4 . 1.480(3) ?
C6 N2 . 1.360(3) y
N2 C8 . 1.464(3) ?
N2 C7 . 1.476(3) ?
C1 C2 . 1.521(3) ?
C1 H1A . 0.9700 ?
C1 H1B . 0.9700 ?
C3 C4 2_656 1.524(3) ?
C3 H3A . 0.9700 ?
C3 H3B . 0.9700 ?
C4 C3 2_656 1.524(3) ?
C4 H4A . 0.9700 ?
C4 H4B . 0.9700 ?
C5 C6 . 1.523(4) ?
C5 H5A . 0.9700 ?
C5 H5B . 0.9700 ?
C7 C8 2_665 1.519(4) ?
C7 H7A . 0.9700 ?
C7 H7B . 0.9700 ?
C8 C7 2_665 1.519(4) ?
C8 H8A . 0.9700 ?
C8 H8B . 0.9700 ?

loop_
_geom_torsion_atom_site_label_1
_geom_torsion_atom_site_label_2
_geom_torsion_atom_site_label_3
_geom_torsion_atom_site_label_4
_geom_torsion_site_symmetry_4
_geom_torsion
_geom_torsion_publ_flag
C3 N1 C2 O1 . 175.3(2) n
C4 N1 C2 O1 . 3.3(4) ?
C3 N1 C2 C1 . -5.3(3) n
C4 N1 C2 C1 . -177.4(2) ?
Cl1 C1 C2 O1 . -102.2(2) yes
Cl1 C1 C2 N1 . 78.4(2) yes
C2 N1 C3 C4 2_656 131.5(2) ?
C4 N1 C3 C4 2_656 -56.0(3) ?
C2 N1 C4 C3 2_656 -130.8(2) ?
C3 N1 C4 C3 2_656 56.2(3) ?
C8 N2 C6 O2 . -179.2(3) ?
C7 N2 C6 O2 . -0.3(4) ?
C8 N2 C6 C5 . 0.6(4) ?
C7 N2 C6 C5 . 179.6(2) ?
Cl2 C5 C6 O2 . -102.5(3) y
Cl2 C5 C6 N2 . 77.7(3) y
C6 N2 C7 C8 2_665 -123.1(2) ?
C8 N2 C7 C8 2_665 56.0(3) ?
C6 N2 C8 C7 2_665 122.8(3) ?
C7 N2 C8 C7 2_665 -56.2(3) ?
